data_7114137
loop_
_publ_author_name
'Ferlay, Sylvie'
'F\'elix, Olivier'
'Hosseini, Mir Wais'
'Planeix, Jean-Marc'
'Kyritsakas, Nathalie'

_publ_section_title
;
 Second sphere supramolecular chirality: racemic hybrid H-bonded 2-D
 molecular networks
;
_journal_issue 7
_journal_name_full 'Chemical Communications'
_journal_page_first 702
_journal_paper_doi 10.1039/b111207b
_journal_year 2002
_chemical_formula_moiety 'C27 H38 Co N12 O4'
_chemical_formula_sum 'C27 H38 Co N12 O4'
_chemical_formula_weight 653.61
_chemical_name_systematic ' ?'
_space_group_IT_number 2
_symmetry_cell_setting triclinic
_symmetry_space_group_name_Hall '-P 1'
_symmetry_space_group_name_H-M 'P -1'
_audit_creation_date 1-10-01
_cell_angle_alpha 83.424(5)
_cell_angle_beta 87.389(5)
_cell_angle_gamma 84.108(5)
_cell_formula_units_Z 2
_cell_length_a 7.1082(2)
_cell_length_b 12.3899(5)
_cell_length_c 17.8711(6)
_cell_measurement_temperature 173
_cell_volume 1554.38(9)
_computing_publication_material CIFGEN_IN_OpenMoleN_(_1997)
_computing_structure_refinement LSFM_OpenMoleN_(_1997)
_computing_structure_solution Direct_methods_(SIR,_Burla_et_al.,_1989)
_diffrn_ambient_temperature 173
_diffrn_measurement_details
;
11076 reflections were collected using program Collect
("Collect" Data collection software, Nonius B.V., 1998)
The conditions were as follow : crystal to detector distance =  36. mm.
Scan angle =  1.8 deg 1 scans of   60 sec per frame.
Data collection was divided into  1 set(s)
with the following starting angles and number of frames :

Set 1 Theta =    7.80 Omega =    0.00 Kappa =    0.00   91 frames
Friedel pairs were averaged. Internal R = 0.05
;
_diffrn_measurement_device_type KappaCCD
_diffrn_measurement_method '\p scans'
_diffrn_radiation_monochromator graphite
_diffrn_radiation_type Mo-K\a
_diffrn_radiation_wavelength 0.71073
_diffrn_reflns_av_R_equivalents 0.050
_diffrn_reflns_av_sigmaI/netI 0.333
_diffrn_reflns_limit_h_max 8
_diffrn_reflns_limit_h_min -9
_diffrn_reflns_limit_k_max 13
_diffrn_reflns_limit_k_min -16
_diffrn_reflns_limit_l_max 24
_diffrn_reflns_limit_l_min -22
_diffrn_reflns_number 11076
_diffrn_reflns_theta_max 29.15
_diffrn_reflns_theta_min 2.5
_diffrn_source xray_tube
_diffrn_standards_decay_% 0
_exptl_absorpt_coefficient_mu 0.606
_exptl_absorpt_correction_T_max 1.0000
_exptl_absorpt_correction_T_min 0.9405
_exptl_absorpt_correction_type refdelf_(Walker_&_Stuart,_1983)
_exptl_crystal_colour colorless
_exptl_crystal_density_diffrn 1.40
_exptl_crystal_density_method none
_exptl_crystal_description prism
_exptl_crystal_F_000 686
_exptl_crystal_size_max 0.20
_exptl_crystal_size_mid 0.10
_exptl_crystal_size_min 0.04
_refine_diff_density_max 0.656
_refine_diff_density_min -0.180
_refine_ls_extinction_method none
_refine_ls_goodness_of_fit_all 7.594
_refine_ls_goodness_of_fit_ref 1.154
_refine_ls_hydrogen_treatment noref
_refine_ls_matrix_type full
_refine_ls_number_constraints 0
_refine_ls_number_parameters 397
_refine_ls_number_reflns 4180
_refine_ls_number_restraints 0
_refine_ls_R_factor_all 0.120
_refine_ls_R_factor_gt 0.051
_refine_ls_shift/esd_mean 0.000
_refine_ls_shift/su_max 0.011
_refine_ls_structure_factor_coef F
_refine_ls_weighting_scheme sigma
_refine_ls_wR_factor_all 0.405
_refine_ls_wR_factor_ref 0.075
_reflns_number_gt 4180
_reflns_number_total 8180
_reflns_threshold_expression >3.0\s(I)
_cod_data_source_file b111207b.txt
_cod_data_source_block st1039
_cod_original_sg_symbol_H-M P-1
_cod_database_code 7114137

loop_
_symmetry_equiv_pos_as_xyz
x,y,z
-x,-y,-z

loop_
_atom_site_label
_atom_site_fract_x
_atom_site_fract_y
_atom_site_fract_z
_atom_site_U_iso_or_equiv
_atom_site_adp_type
_atom_site_calc_flag
_atom_site_calc_attached_atom
_atom_site_type_symbol
Co 0.23424(7) 0.71034(5) 0.72884(3) 0.0154(2) Uani ? ? Co
C1 0.1020(5) 0.5845(4) 0.7304(2) 0.018(2) Uani ? ? C
N1 0.0276(5) 0.5046(3) 0.7344(2) 0.030(2) Uani ? ? N
C2 0.3955(5) 0.6613(3) 0.6496(2) 0.017(2) Uani ? ? C
N2 0.4778(5) 0.6352(3) 0.5961(2) 0.022(2) Uani ? ? N
C3 0.0874(5) 0.7862(3) 0.6497(2) 0.018(2) Uani ? ? C
N3 0.0123(5) 0.8306(3) 0.5972(2) 0.022(2) Uani ? ? N
C4 0.3709(6) 0.8333(4) 0.7331(2) 0.020(2) Uani ? ? C
N4 0.4520(5) 0.9084(3) 0.7372(2) 0.032(2) Uani ? ? N
C5 0.0615(6) 0.7633(3) 0.8024(2) 0.020(2) Uani ? ? C
N5 -0.0461(5) 0.7971(3) 0.8472(2) 0.029(2) Uani ? ? N
C6 0.3901(5) 0.6297(3) 0.8030(2) 0.018(2) Uani ? ? C
N6 0.4797(5) 0.5758(3) 0.8484(2) 0.027(2) Uani ? ? N
C7 0.7001(5) 0.4193(3) 0.5961(2) 0.018(2) Uani ? ? C
N7 0.7100(5) 0.4172(3) 0.6691(2) 0.020(2) Uani ? ? N
C8 0.5629(6) 0.3766(4) 0.7217(2) 0.023(2) Uani ? ? C
C9 0.4533(7) 0.2995(4) 0.6867(3) 0.035(2) Uani ? ? C
C10 0.3937(6) 0.3479(4) 0.6092(2) 0.032(2) Uani ? ? C
N8 0.5576(5) 0.3829(3) 0.5650(2) 0.023(2) Uani ? ? N
C11 0.8546(5) 0.4617(3) 0.5461(2) 0.017(2) Uani ? ? C
C12 0.9208(5) 0.5605(4) 0.5564(2) 0.019(2) Uani ? ? C
C13 0.9333(6) 0.4017(3) 0.4890(2) 0.019(2) Uani ? ? C
C14 0.7853(6) 0.0527(4) 0.5943(2) 0.021(2) Uani ? ? C
N9 0.9257(5) 0.1029(4) 0.5631(2) 0.033(2) Uani ? ? N
C15 1.0818(8) 0.1268(6) 0.6062(3) 0.067(3) Uani ? ? C
C16 1.0545(9) 0.1084(8) 0.6793(3) 0.096(4) Uani ? ? C
C17 0.9136(6) 0.0472(4) 0.7188(2) 0.029(2) Uani ? ? C
N10 0.7693(5) 0.0264(3) 0.6675(2) 0.022(2) Uani ? ? N
C18 0.6363(5) 0.0244(4) 0.5458(2) 0.019(2) Uani ? ? C
C19 0.5735(5) -0.0774(3) 0.5553(2) 0.018(2) Uani ? ? C
C20 0.5637(6) 0.1030(3) 0.4901(2) 0.019(2) Uani ? ? C
C21 0.3402(5) 0.3543(4) 0.9952(2) 0.019(2) Uani ? ? C
N11 0.3617(5) 0.2681(3) 1.0451(2) 0.023(2) Uani ? ? N
C22 0.5376(6) 0.1941(4) 1.0526(2) 0.028(2) Uani ? ? C
C23 0.6998(6) 0.2496(4) 1.0119(3) 0.032(2) Uani ? ? C
C24 0.6435(6) 0.3001(4) 0.9350(2) 0.029(2) Uani ? ? C
N12 0.4704(5) 0.3742(3) 0.9424(2) 0.025(2) Uani ? ? N
C25 0.1656(6) 0.4295(4) 0.9981(2) 0.020(2) Uani ? ? C
C26 0.0793(6) 0.4736(4) 0.9308(2) 0.022(2) Uani ? ? C
C27 0.0858(6) 0.4565(4) 1.0672(2) 0.020(2) Uani ? ? C
O1 0.1500(5) 0.0999(3) 0.9271(2) 0.051(2) Uani ? ? O
O2 0.1753(5) 0.0147(3) 1.0826(2) 0.041(2) Uani ? ? O
O3 0.4898(5) 0.0696(3) 0.8419(2) 0.040(2) Uani ? ? O
O4 0.0093(9) 0.2734(5) 0.8015(4) 0.112(4) Uani ? ? O
H1 0.4790 0.4366 0.7351 0.0309 Uiso calc C8 H
H2 0.6204 0.3395 0.7656 0.0309 Uiso calc C8 H
H3 0.3439 0.2858 0.7175 0.0457 Uiso calc C9 H
H4 0.5304 0.2329 0.6829 0.0457 Uiso calc C9 H
H5 0.3028 0.4089 0.6134 0.0430 Uiso calc C10 H
H6 0.3396 0.2946 0.5851 0.0430 Uiso calc C10 H
H7 0.8653 0.6018 0.5948 0.0249 Uiso calc C12 H
H8 0.8862 0.3348 0.4815 0.0245 Uiso calc C13 H
H9 1.1009 0.2016 0.5939 0.0980 Uiso calc C15 H
H10 1.1921 0.0826 0.5921 0.0980 Uiso calc C15 H
H11 1.0331 0.1788 0.6960 0.1608 Uiso calc C16 H
H12 1.1717 0.0735 0.6972 0.1608 Uiso calc C16 H
H13 0.8548 0.0872 0.7572 0.0383 Uiso calc C17 H
H14 0.9723 -0.0206 0.7409 0.0383 Uiso calc C17 H
H15 0.6248 -0.1308 0.5933 0.0238 Uiso calc C19 H
H16 0.6080 0.1734 0.4834 0.0257 Uiso calc C20 H
H17 0.5226 0.1291 1.0310 0.0390 Uiso calc C22 H
H18 0.5644 0.1768 1.1044 0.0390 Uiso calc C22 H
H19 0.8057 0.1971 1.0073 0.0428 Uiso calc C23 H
H20 0.7329 0.3049 1.0402 0.0428 Uiso calc C23 H
H21 0.6207 0.2445 0.9050 0.0382 Uiso calc C24 H
H22 0.7420 0.3399 0.9118 0.0382 Uiso calc C24 H
H23 0.1340 0.4556 0.8837 0.0303 Uiso calc C26 H
H24 0.1447 0.4270 1.1127 0.0269 Uiso calc C27 H
H25 0.8168 0.4430 0.6887 0.0266 Uiso calc N7 H
H26 0.5623 0.3794 0.5122 0.0290 Uiso calc N8 H
H27 0.9262 0.1246 0.5103 0.0465 Uiso calc N9 H
H28 0.6609 -0.0070 0.6878 0.0285 Uiso calc N10 H
H29 0.2576 0.2524 1.0785 0.0311 Uiso calc N11 H
H30 0.4520 0.4383 0.9079 0.0342 Uiso calc N12 H

loop_
_atom_site_aniso_label
_atom_site_aniso_U_11
_atom_site_aniso_U_22
_atom_site_aniso_U_33
_atom_site_aniso_U_12
_atom_site_aniso_U_13
_atom_site_aniso_U_23
_atom_site_aniso_type_symbol
Co 0.0158(2) 0.0174(2) 0.0133(2) -0.0035(2) 0.0002(2) -0.0012(2) Co
C1 0.019(2) 0.029(2) 0.010(2) -0.003(2) -0.001(2) -0.001(2) C
N1 0.037(2) 0.030(2) 0.024(2) -0.016(2) -0.005(2) 0.001(2) N
C2 0.018(2) 0.014(2) 0.019(2) -0.005(2) -0.005(2) 0.002(2) C
N2 0.025(2) 0.026(2) 0.017(2) -0.001(2) 0.002(1) -0.002(2) N
C3 0.017(2) 0.017(2) 0.021(2) -0.006(2) 0.005(2) -0.004(2) C
N3 0.023(2) 0.024(2) 0.020(2) -0.001(2) -0.003(1) -0.001(1) N
C4 0.022(2) 0.027(2) 0.013(2) -0.006(2) 0.001(2) -0.005(2) C
N4 0.039(2) 0.040(2) 0.021(2) -0.021(2) 0.003(2) -0.010(2) N
C5 0.021(2) 0.021(2) 0.018(2) -0.005(2) 0.002(2) 0.001(2) C
N5 0.029(2) 0.031(2) 0.028(2) -0.003(2) 0.006(2) 0.001(2) N
C6 0.017(2) 0.024(2) 0.016(2) -0.004(2) 0.003(2) -0.005(2) C
N6 0.029(2) 0.030(2) 0.022(2) -0.005(2) -0.003(1) -0.001(2) N
C7 0.018(2) 0.019(2) 0.017(2) -0.000(2) -0.000(2) -0.003(2) C
N7 0.020(2) 0.027(2) 0.015(2) -0.008(1) 0.000(1) -0.002(1) N
C8 0.027(2) 0.029(2) 0.016(2) -0.010(2) 0.006(2) -0.001(2) C
C9 0.034(2) 0.039(3) 0.033(2) -0.016(2) 0.012(2) -0.003(2) C
C10 0.026(2) 0.052(3) 0.025(2) -0.023(2) 0.004(2) -0.007(2) C
N8 0.021(2) 0.030(2) 0.019(2) -0.012(1) 0.003(1) -0.005(1) N
C11 0.015(2) 0.020(2) 0.015(2) -0.004(2) -0.000(1) -0.002(2) C
C12 0.019(2) 0.025(2) 0.014(2) -0.002(2) -0.000(2) -0.005(2) C
C13 0.022(2) 0.020(2) 0.017(2) -0.006(2) -0.002(2) -0.004(2) C
C14 0.023(2) 0.023(2) 0.018(2) -0.007(2) -0.005(2) 0.003(2) C
N9 0.028(2) 0.059(3) 0.022(2) -0.028(2) -0.008(2) 0.011(2) N
C15 0.059(3) 0.137(5) 0.038(3) -0.071(3) -0.021(2) 0.020(3) C
C16 0.104(3) 0.250(7) 0.034(3) -0.137(3) -0.029(3) 0.028(4) C
C17 0.033(2) 0.035(3) 0.022(2) -0.012(2) -0.011(2) 0.001(2) C
N10 0.021(2) 0.025(2) 0.021(2) -0.007(1) -0.003(1) -0.001(2) N
C18 0.014(2) 0.026(2) 0.019(2) -0.006(2) -0.001(2) -0.002(2) C
C19 0.016(2) 0.022(2) 0.016(2) -0.002(2) -0.002(2) 0.003(2) C
C20 0.021(2) 0.013(2) 0.025(2) -0.006(2) 0.002(2) 0.002(2) C
C21 0.020(2) 0.025(2) 0.015(2) -0.004(2) -0.004(2) 0.003(2) C
N11 0.022(2) 0.025(2) 0.023(2) 0.001(2) 0.001(1) 0.002(2) N
C22 0.032(2) 0.034(3) 0.021(2) 0.008(2) 0.000(2) 0.000(2) C
C23 0.023(2) 0.037(3) 0.038(3) 0.005(2) 0.001(2) -0.005(2) C
C24 0.025(2) 0.036(3) 0.027(2) -0.002(2) 0.005(2) -0.005(2) C
N12 0.022(2) 0.026(2) 0.028(2) 0.004(2) 0.004(1) 0.002(2) N
C25 0.017(2) 0.023(2) 0.020(2) -0.005(2) -0.001(2) 0.001(2) C
C26 0.021(2) 0.033(2) 0.016(2) -0.006(2) 0.001(2) 0.001(2) C
C27 0.021(2) 0.024(2) 0.016(2) -0.002(2) -0.005(2) 0.002(2) C
O1 0.048(2) 0.070(3) 0.040(2) -0.012(2) 0.005(2) -0.015(2) O
O2 0.041(2) 0.041(2) 0.041(2) -0.004(2) 0.003(2) -0.014(2) O
O3 0.035(2) 0.041(2) 0.044(2) -0.009(2) 0.000(2) -0.009(2) O
O4 0.102(4) 0.079(4) 0.174(5) -0.010(4) -0.008(4) -0.013(4) O

loop_
_atom_type_symbol
_atom_type_scat_dispersion_real
_atom_type_scat_dispersion_imag
_atom_type_scat_source
C 0.002 0.002 International_Tables_Vol_IV_Table_2.3.1
H 0.000 0.000 International_Tables_Vol_IV_Table_2.3.1
Co 0.299 0.973 International_Tables_Vol_IV_Table_2.3.1
N 0.004 0.003 International_Tables_Vol_IV_Table_2.3.1
O 0.008 0.006 International_Tables_Vol_IV_Table_2.3.1

loop_
_geom_angle_atom_site_label_1
_geom_angle_atom_site_label_2
_geom_angle_atom_site_label_3
_geom_angle
_geom_angle_site_symmetry_3
C1 Co C2 89.7(2) .
C1 Co C3 92.1(2) .
C1 Co C4 176.6(2) .
C1 Co C5 89.8(2) .
C1 Co C6 87.2(2) .
C2 Co C3 84.4(2) .
C2 Co C4 91.8(2) .
C2 Co C5 175.9(2) .
C2 Co C6 91.9(2) .
C3 Co C4 91.0(2) .
C3 Co C5 91.6(2) .
C3 Co C6 176.3(2) .
C4 Co C5 88.9(2) .
C4 Co C6 89.8(2) .
C5 Co C6 92.1(2) .
Co C1 N1 176.3(4) .
Co C2 N2 172.6(4) .
Co C3 N3 173.7(4) .
Co C4 N4 178.5(4) .
Co C5 N5 179.1(4) .
Co C6 N6 176.4(4) .
N7 C7 N8 121.9(4) .
N7 C7 C11 119.6(4) .
N8 C7 C11 118.5(4) .
C7 N7 C8 122.5(4) .
N7 C8 C9 110.8(4) .
C8 C9 C10 110.4(4) .
C9 C10 N8 109.5(4) .
C7 N8 C10 122.1(4) .
C7 C11 C12 120.2(4) .
C7 C11 C13 119.6(4) .
C12 C11 C13 120.3(4) .
N9 C14 N10 122.2(4) .
N9 C14 C18 119.2(4) .
N10 C14 C18 118.6(4) .
C14 N9 C15 122.2(4) .
N9 C15 C16 114.1(5) .
C15 C16 C17 127.1(6) .
C16 C17 N10 110.9(4) .
C14 N10 C17 122.0(4) .
C14 C18 C19 120.9(4) .
C14 C18 C20 118.6(4) .
C19 C18 C20 120.5(4) .
C18 C19 C20 120.5(4) 2_656
C18 C20 C19 119.1(4) 2_656
N11 C21 N12 121.1(4) .
N11 C21 C25 119.3(4) .
N12 C21 C25 119.6(4) .
C21 N11 C22 123.9(4) .
N11 C22 C23 109.5(4) .
C22 C23 C24 110.4(4) .
C23 C24 N12 108.8(4) .
C21 N12 C24 121.9(4) .
C21 C25 C26 119.5(4) .
C21 C25 C27 120.5(4) .
C26 C25 C27 120.0(4) .

loop_
_geom_bond_atom_site_label_1
_geom_bond_atom_site_label_2
_geom_bond_distance
_geom_bond_site_symmetry_2
Co C1 1.899(5) .
Co C2 1.896(4) .
Co C3 1.897(4) .
Co C4 1.900(5) .
Co C5 1.884(4) .
Co C6 1.894(4) .
C1 N1 1.162(6) .
C2 N2 1.158(5) .
C3 N3 1.156(5) .
C4 N4 1.154(6) .
C5 N5 1.165(5) .
C6 N6 1.160(5) .
C7 N7 1.307(5) .
C7 N8 1.319(5) .
C7 C11 1.484(6) .
N7 C8 1.462(5) .
C8 C9 1.498(7) .
C9 C10 1.506(7) .
C10 N8 1.453(5) .
C11 C12 1.390(6) .
C11 C13 1.394(6) .
C14 N9 1.300(6) .
C14 N10 1.313(5) .
C14 C18 1.492(6) .
N9 C15 1.453(6) .
C15 C16 1.309(8) .
C16 C17 1.431(8) .
C17 N10 1.468(5) .
C18 C19 1.370(6) .
C18 C20 1.388(6) .
C19 C20 1.380(6) 2_656
C21 N11 1.313(5) .
C21 N12 1.312(5) .
C21 C25 1.476(6) .
N11 C22 1.474(6) .
C22 C23 1.517(7) .
C23 C24 1.498(6) .
C24 N12 1.468(6) .
C25 C26 1.404(6) .
C25 C27 1.396(6) .
